data_4133624
loop_
_publ_author_name
'Wang, Yuwen'
'Kostenko, Arseni'
'Hadlington, Terrance J.'
'Luecke, Marcel-Philip'
'Yao, Shenglai'
'Driess, Matthias'

_publ_section_title
;
 Silicon-Mediated Selective Homo- and Heterocoupling of Carbon Monoxide.
;
_journal_issue 1
_journal_name_full 'Journal of the American Chemical Society'
_journal_page_first 626
_journal_page_last 634
_journal_paper_doi 10.1021/jacs.8b11899
_journal_volume 141
_journal_year 2019
_chemical_formula_sum 'C45 H55 N4 O Si2'
_chemical_formula_weight 724.11
_space_group_crystal_system monoclinic
_space_group_IT_number 15
_space_group_name_Hall '-C 2yc'
_space_group_name_H-M_alt 'C 1 2/c 1'
_atom_sites_solution_hydrogens geom
_audit_creation_method 'CrysAlisPro 1.171.38.41 (Rigaku OD, 2015)'
_cell_angle_alpha 90
_cell_angle_beta 92.463(2)
_cell_angle_gamma 90
_cell_formula_units_Z 8
_cell_length_a 36.1038(6)
_cell_length_b 9.0432(2)
_cell_length_c 26.0806(5)
_cell_measurement_reflns_used 7493
_cell_measurement_temperature 150(2)
_cell_measurement_theta_max 73.1580
_cell_measurement_theta_min 3.3710
_cell_volume 8507.3(3)
_computing_cell_refinement 'CrysAlisPro 1.171.38.41 (Rigaku OD, 2015)'
_computing_data_collection 'CrysAlisPro 1.171.38.41 (Rigaku OD, 2015)'
_computing_data_reduction 'CrysAlisPro 1.171.38.41 (Rigaku OD, 2015)'
_computing_structure_refinement 'SHELXL-2014/7 (Sheldrick, 2014)'
_diffrn_ambient_temperature 150(2)
_diffrn_measured_fraction_theta_full 0.999
_diffrn_measured_fraction_theta_max 0.999
_diffrn_measurement_device 'four-circle diffractometer'
_diffrn_measurement_device_type 'SuperNova, Single source at offset, Atlas'
_diffrn_radiation_monochromator mirror
_diffrn_radiation_type CuK\a
_diffrn_radiation_wavelength 1.54184
_diffrn_reflns_av_R_equivalents 0.0924
_diffrn_reflns_av_unetI/netI 0.0723
_diffrn_reflns_Laue_measured_fraction_full 0.999
_diffrn_reflns_Laue_measured_fraction_max 0.999
_diffrn_reflns_limit_h_max 34
_diffrn_reflns_limit_h_min -43
_diffrn_reflns_limit_k_max 9
_diffrn_reflns_limit_k_min -10
_diffrn_reflns_limit_l_max 31
_diffrn_reflns_limit_l_min -31
_diffrn_reflns_number 27462
_diffrn_reflns_point_group_measured_fraction_full 0.999
_diffrn_reflns_point_group_measured_fraction_max 0.999
_diffrn_reflns_theta_full 67.499
_diffrn_reflns_theta_max 67.499
_diffrn_reflns_theta_min 2.450
_exptl_absorpt_coefficient_mu 1.036
_exptl_absorpt_correction_T_max 1.00000
_exptl_absorpt_correction_T_min 0.10989
_exptl_absorpt_correction_type multi-scan
_exptl_absorpt_process_details
;
CrysAlisPro 1.171.38.41 (Rigaku Oxford Diffraction, 2015)
Empirical absorption correction using spherical harmonics,
 implemented in SCALE3 ABSPACK scaling algorithm.
;
_exptl_crystal_colour colorless
_exptl_crystal_density_diffrn 1.131
_exptl_crystal_description plate
_exptl_crystal_F_000 3112
_exptl_crystal_size_max 0.234
_exptl_crystal_size_mid 0.114
_exptl_crystal_size_min 0.042
_refine_diff_density_max 0.311
_refine_diff_density_min -0.315
_refine_diff_density_rms 0.049
_refine_ls_extinction_method none
_refine_ls_goodness_of_fit_ref 0.992
_refine_ls_hydrogen_treatment constr
_refine_ls_matrix_type full
_refine_ls_number_parameters 481
_refine_ls_number_reflns 7665
_refine_ls_number_restraints 0
_refine_ls_restrained_S_all 0.992
_refine_ls_R_factor_all 0.0808
_refine_ls_R_factor_gt 0.0525
_refine_ls_shift/su_max 0.000
_refine_ls_shift/su_mean 0.000
_refine_ls_structure_factor_coef Fsqd
_refine_ls_weighting_details 'w=1/[\s^2^(Fo^2^)+(0.0675P)^2^] where P=(Fo^2^+2Fc^2^)/3'
_refine_ls_weighting_scheme calc
_refine_ls_wR_factor_gt 0.1255
_refine_ls_wR_factor_ref 0.1463
_reflns_Friedel_coverage 0.000
_reflns_number_gt 5355
_reflns_number_total 7665
_reflns_threshold_expression 'I > 2\s(I)'
_cod_data_source_file ja8b11899_si_002.cif
_cod_data_source_block 1c
_cod_original_sg_symbol_H-M 'C 2/c'
_cod_database_code 4133624
_shelx_shelxl_version_number 2014/7
_shelx_space_group_comment
;
The symmetry employed for this shelxl refinement is uniquely defined
by the following loop, which should always be used as a source of
symmetry information in preference to the above space-group names.
They are only intended as comments.
;
_shelx_estimated_absorpt_t_min 0.794
_shelx_estimated_absorpt_t_max 0.958

loop_
_space_group_symop_operation_xyz
'x, y, z'
'-x, y, -z+1/2'
'x+1/2, y+1/2, z'
'-x+1/2, y+1/2, -z+1/2'
'-x, -y, -z'
'x, -y, z-1/2'
'-x+1/2, -y+1/2, -z'
'x+1/2, -y+1/2, z-1/2'

loop_
_atom_site_label
_atom_site_type_symbol
_atom_site_fract_x
_atom_site_fract_y
_atom_site_fract_z
_atom_site_U_iso_or_equiv
_atom_site_adp_type
_atom_site_occupancy
_atom_site_site_symmetry_order
_atom_site_calc_flag
_atom_site_refinement_flags_posn
_atom_site_refinement_flags_adp
Si1 Si 0.11302(2) 0.40492(7) 0.20944(2) 0.03155(16) Uani 1 1 d . .
O1 O 0.10968(4) 0.19774(17) 0.10861(6) 0.0313(4) Uani 1 1 d . .
N1 N 0.10044(5) 0.3937(2) 0.27835(7) 0.0299(4) Uani 1 1 d . .
C1 C 0.07304(6) 0.2897(3) 0.17882(8) 0.0309(5) Uani 1 1 d . .
Si2 Si 0.17894(2) 0.12320(8) 0.02398(3) 0.03815(18) Uani 1 1 d . .
N2 N 0.08732(5) 0.5742(2) 0.22860(7) 0.0328(4) Uani 1 1 d . .
C2 C 0.03803(7) 0.2781(3) 0.19906(9) 0.0353(5) Uani 1 1 d . .
H2 H 0.0331 0.3341 0.2288 0.042 Uiso 1 1 calc R U
N3 N 0.20001(6) 0.1354(2) 0.09015(8) 0.0392(5) Uani 1 1 d . .
C3 C 0.00984(7) 0.1887(3) 0.17790(9) 0.0372(6) Uani 1 1 d . .
H3 H -0.0135 0.1851 0.1934 0.045 Uiso 1 1 calc R U
N4 N 0.18042(6) 0.3194(2) 0.04597(7) 0.0375(5) Uani 1 1 d . .
C4 C 0.01560(6) 0.1049(3) 0.13436(9) 0.0343(5) Uani 1 1 d . .
H4 H -0.0035 0.0436 0.1198 0.041 Uiso 1 1 calc R U
C5 C 0.04997(6) 0.1130(2) 0.11263(9) 0.0312(5) Uani 1 1 d . .
C6 C 0.06662(7) 0.0442(3) 0.06930(8) 0.0329(5) Uani 1 1 d . .
C7 C 0.05467(7) -0.0587(3) 0.03233(9) 0.0380(6) Uani 1 1 d . .
H7 H 0.0302 -0.0973 0.0317 0.046 Uiso 1 1 calc R U
C8 C 0.07951(7) -0.1026(3) -0.00330(9) 0.0403(6) Uani 1 1 d . .
H8 H 0.0720 -0.1730 -0.0287 0.048 Uiso 1 1 calc R U
C9 C 0.11559(7) -0.0455(3) -0.00273(9) 0.0375(6) Uani 1 1 d . .
H9 H 0.1319 -0.0799 -0.0278 0.045 Uiso 1 1 calc R U
C10 C 0.12894(7) 0.0598(3) 0.03301(8) 0.0335(5) Uani 1 1 d . .
C11 C 0.10287(6) 0.0989(2) 0.06851(8) 0.0294(5) Uani 1 1 d . .
C12 C 0.07733(6) 0.2040(2) 0.13535(8) 0.0285(5) Uani 1 1 d . .
C13 C 0.11627(6) 0.3031(3) 0.32092(9) 0.0341(5) Uani 1 1 d . .
C14 C 0.09193(8) 0.2987(3) 0.36698(10) 0.0466(7) Uani 1 1 d . .
H14A H 0.0925 0.3953 0.3840 0.070 Uiso 1 1 calc R U
H14B H 0.1011 0.2227 0.3911 0.070 Uiso 1 1 calc R U
H14C H 0.0664 0.2754 0.3555 0.070 Uiso 1 1 calc R U
C15 C 0.15473(7) 0.3608(3) 0.33695(11) 0.0452(6) Uani 1 1 d . .
H15A H 0.1703 0.3618 0.3071 0.068 Uiso 1 1 calc R U
H15B H 0.1659 0.2964 0.3635 0.068 Uiso 1 1 calc R U
H15C H 0.1526 0.4615 0.3505 0.068 Uiso 1 1 calc R U
C16 C 0.11922(8) 0.1477(3) 0.29865(11) 0.0464(7) Uani 1 1 d . .
H16A H 0.0944 0.1110 0.2888 0.070 Uiso 1 1 calc R U
H16B H 0.1308 0.0817 0.3245 0.070 Uiso 1 1 calc R U
H16C H 0.1344 0.1505 0.2684 0.070 Uiso 1 1 calc R U
C17 C 0.08892(6) 0.5348(2) 0.27778(8) 0.0294(5) Uani 1 1 d . .
C18 C 0.08087(7) 0.6272(3) 0.32317(9) 0.0338(5) Uani 1 1 d . .
C19 C 0.04674(7) 0.6160(3) 0.34517(10) 0.0422(6) Uani 1 1 d . .
H19 H 0.0284 0.5508 0.3309 0.051 Uiso 1 1 calc R U
C20 C 0.03925(8) 0.7001(3) 0.38824(11) 0.0520(7) Uani 1 1 d . .
H20 H 0.0158 0.6923 0.4033 0.062 Uiso 1 1 calc R U
C21 C 0.06568(9) 0.7944(3) 0.40888(10) 0.0526(7) Uani 1 1 d . .
H21 H 0.0606 0.8516 0.4383 0.063 Uiso 1 1 calc R U
C22 C 0.09972(9) 0.8062(3) 0.38698(10) 0.0479(7) Uani 1 1 d . .
H22 H 0.1180 0.8713 0.4015 0.058 Uiso 1 1 calc R U
C23 C 0.10736(8) 0.7238(3) 0.34394(10) 0.0409(6) Uani 1 1 d . .
H23 H 0.1307 0.7333 0.3287 0.049 Uiso 1 1 calc R U
C24 C 0.11300(9) 0.8144(3) 0.20420(13) 0.0619(9) Uani 1 1 d . .
H24A H 0.1190 0.8447 0.2397 0.093 Uiso 1 1 calc R U
H24B H 0.1081 0.9022 0.1830 0.093 Uiso 1 1 calc R U
H24C H 0.1339 0.7594 0.1909 0.093 Uiso 1 1 calc R U
C25 C 0.07864(7) 0.7160(3) 0.20277(9) 0.0401(6) Uani 1 1 d . .
C26 C 0.04660(10) 0.7956(4) 0.22612(12) 0.0668(10) Uani 1 1 d . .
H26A H 0.0255 0.7278 0.2281 0.100 Uiso 1 1 calc R U
H26B H 0.0394 0.8807 0.2047 0.100 Uiso 1 1 calc R U
H26C H 0.0541 0.8298 0.2607 0.100 Uiso 1 1 calc R U
C27 C 0.06803(9) 0.6761(4) 0.14731(10) 0.0573(8) Uani 1 1 d . .
H27A H 0.0885 0.6221 0.1323 0.086 Uiso 1 1 calc R U
H27B H 0.0630 0.7667 0.1276 0.086 Uiso 1 1 calc R U
H27C H 0.0458 0.6138 0.1463 0.086 Uiso 1 1 calc R U
C28 C 0.21490(8) 0.0310(3) 0.12919(11) 0.0479(7) Uani 1 1 d . .
C29 C 0.19486(9) 0.0535(4) 0.17888(11) 0.0595(8) Uani 1 1 d . .
H29A H 0.2011 0.1510 0.1932 0.089 Uiso 1 1 calc R U
H29B H 0.2026 -0.0233 0.2036 0.089 Uiso 1 1 calc R U
H29C H 0.1680 0.0473 0.1718 0.089 Uiso 1 1 calc R U
C30 C 0.25657(8) 0.0472(5) 0.13941(13) 0.0715(10) Uani 1 1 d . .
H30A H 0.2692 0.0399 0.1070 0.107 Uiso 1 1 calc R U
H30B H 0.2655 -0.0316 0.1626 0.107 Uiso 1 1 calc R U
H30C H 0.2619 0.1436 0.1552 0.107 Uiso 1 1 calc R U
C31 C 0.20641(12) -0.1220(4) 0.10751(14) 0.0832(12) Uani 1 1 d . .
H31A H 0.1795 -0.1337 0.1022 0.125 Uiso 1 1 calc R U
H31B H 0.2159 -0.1973 0.1317 0.125 Uiso 1 1 calc R U
H31C H 0.2183 -0.1336 0.0747 0.125 Uiso 1 1 calc R U
C32 C 0.20125(6) 0.2825(3) 0.08797(9) 0.0354(5) Uani 1 1 d . .
C34 C 0.26108(8) 0.4112(4) 0.10450(11) 0.0541(8) Uani 1 1 d . .
H34 H 0.2690 0.3720 0.0730 0.065 Uiso 1 1 calc R U
C35 C 0.28472(8) 0.4976(4) 0.13431(12) 0.0642(9) Uani 1 1 d . .
H35 H 0.3089 0.5181 0.1233 0.077 Uiso 1 1 calc R U
C36 C 0.27356(8) 0.5548(4) 0.18015(11) 0.0621(9) Uani 1 1 d . .
H36 H 0.2901 0.6135 0.2008 0.075 Uiso 1 1 calc R U
C37 C 0.23836(8) 0.5264(4) 0.19585(11) 0.0557(8) Uani 1 1 d . .
H37 H 0.2306 0.5661 0.2274 0.067 Uiso 1 1 calc R U
C38 C 0.21411(7) 0.4405(3) 0.16606(9) 0.0431(6) Uani 1 1 d . .
H38 H 0.1897 0.4223 0.1768 0.052 Uiso 1 1 calc R U
C39 C 0.17141(8) 0.4649(3) 0.02404(10) 0.0446(6) Uani 1 1 d . .
C40 C 0.14825(9) 0.5506(3) 0.06145(12) 0.0579(8) Uani 1 1 d . .
H40A H 0.1267 0.4913 0.0701 0.087 Uiso 1 1 calc R U
H40B H 0.1399 0.6436 0.0456 0.087 Uiso 1 1 calc R U
H40C H 0.1633 0.5719 0.0927 0.087 Uiso 1 1 calc R U
C41 C 0.20556(9) 0.5524(4) 0.01007(13) 0.0627(9) Uani 1 1 d . .
H41A H 0.2201 0.5778 0.0414 0.094 Uiso 1 1 calc R U
H41B H 0.1978 0.6433 -0.0079 0.094 Uiso 1 1 calc R U
H41C H 0.2207 0.4925 -0.0123 0.094 Uiso 1 1 calc R U
C42 C 0.14771(10) 0.4334(4) -0.02463(12) 0.0674(9) Uani 1 1 d . .
H42A H 0.1620 0.3737 -0.0482 0.101 Uiso 1 1 calc R U
H42B H 0.1406 0.5270 -0.0412 0.101 Uiso 1 1 calc R U
H42C H 0.1254 0.3793 -0.0157 0.101 Uiso 1 1 calc R U
C33 C 0.22563(7) 0.3811(3) 0.12034(9) 0.0392(6) Uani 1 1 d . .
C43 C -0.02721(9) 0.4338(3) 0.46966(12) 0.0569(8) Uani 1 1 d . .
H43 H -0.0460 0.3874 0.4488 0.068 Uiso 1 1 calc R U
C45 C 0.00871(10) 0.3906(4) 0.46687(14) 0.0688(10) Uani 1 1 d . .
H45 H 0.0151 0.3147 0.4437 0.083 Uiso 1 1 calc R U
C46 C -0.03602(9) 0.5431(4) 0.50230(15) 0.0730(11) Uani 1 1 d . .
H46 H -0.0610 0.5745 0.5040 0.088 Uiso 1 1 calc R U

loop_
_atom_site_aniso_label
_atom_site_aniso_U_11
_atom_site_aniso_U_22
_atom_site_aniso_U_33
_atom_site_aniso_U_23
_atom_site_aniso_U_13
_atom_site_aniso_U_12
Si1 0.0317(3) 0.0344(3) 0.0284(3) -0.0048(3) 0.0004(2) -0.0014(3)
O1 0.0335(8) 0.0340(9) 0.0263(8) -0.0057(7) 0.0002(6) -0.0014(7)
N1 0.0333(10) 0.0296(10) 0.0265(9) -0.0009(8) -0.0030(8) 0.0035(8)
C1 0.0336(12) 0.0315(12) 0.0274(11) -0.0002(9) -0.0004(9) 0.0029(10)
Si2 0.0387(4) 0.0447(4) 0.0311(3) -0.0063(3) 0.0025(3) -0.0013(3)
N2 0.0375(11) 0.0319(11) 0.0289(10) 0.0007(8) -0.0008(8) 0.0009(8)
C2 0.0377(13) 0.0368(13) 0.0317(12) -0.0005(10) 0.0049(10) 0.0034(10)
N3 0.0401(12) 0.0391(12) 0.0376(11) -0.0005(9) -0.0083(9) 0.0023(9)
C3 0.0315(12) 0.0437(14) 0.0364(13) 0.0027(11) 0.0025(10) -0.0010(11)
N4 0.0405(11) 0.0421(12) 0.0296(10) 0.0012(9) -0.0021(9) -0.0034(9)
C4 0.0334(12) 0.0357(13) 0.0332(12) 0.0029(10) -0.0046(10) -0.0029(10)
C5 0.0361(12) 0.0285(12) 0.0283(11) 0.0044(9) -0.0058(9) 0.0017(10)
C6 0.0403(13) 0.0311(12) 0.0268(11) 0.0036(10) -0.0051(10) -0.0005(10)
C7 0.0453(14) 0.0362(13) 0.0317(12) 0.0020(10) -0.0058(10) -0.0101(11)
C8 0.0562(16) 0.0357(14) 0.0283(12) -0.0040(10) -0.0055(11) -0.0095(12)
C9 0.0489(15) 0.0381(14) 0.0252(11) -0.0021(10) -0.0007(10) 0.0001(11)
C10 0.0413(13) 0.0336(12) 0.0252(11) 0.0004(10) -0.0027(10) 0.0008(10)
C11 0.0385(12) 0.0263(11) 0.0227(10) -0.0008(9) -0.0047(9) 0.0006(9)
C12 0.0299(11) 0.0276(12) 0.0278(11) 0.0047(9) -0.0007(9) -0.0005(9)
C13 0.0344(12) 0.0348(13) 0.0324(12) 0.0016(10) -0.0067(10) 0.0024(10)
C14 0.0491(15) 0.0529(17) 0.0374(14) 0.0123(12) -0.0027(12) 0.0033(13)
C15 0.0384(14) 0.0464(16) 0.0497(15) 0.0000(13) -0.0111(12) 0.0029(12)
C16 0.0546(16) 0.0352(14) 0.0483(15) 0.0036(12) -0.0104(13) 0.0055(12)
C17 0.0280(11) 0.0291(12) 0.0309(11) -0.0006(9) -0.0035(9) -0.0011(9)
C18 0.0410(13) 0.0304(12) 0.0295(11) -0.0006(10) -0.0038(10) 0.0053(10)
C19 0.0391(14) 0.0472(16) 0.0401(14) -0.0076(12) -0.0011(11) 0.0036(12)
C20 0.0545(17) 0.0596(19) 0.0425(15) -0.0106(14) 0.0064(13) 0.0143(14)
C21 0.071(2) 0.0509(17) 0.0361(14) -0.0141(13) 0.0007(14) 0.0142(15)
C22 0.0692(19) 0.0352(14) 0.0387(14) -0.0069(11) -0.0065(13) -0.0020(13)
C23 0.0504(15) 0.0352(14) 0.0368(13) -0.0023(11) -0.0029(12) -0.0002(11)
C24 0.073(2) 0.0411(16) 0.071(2) 0.0175(15) -0.0068(17) -0.0150(15)
C25 0.0520(15) 0.0327(13) 0.0353(13) 0.0048(10) -0.0013(12) 0.0041(11)
C26 0.082(2) 0.062(2) 0.0574(19) 0.0158(16) 0.0083(17) 0.0359(18)
C27 0.082(2) 0.0547(18) 0.0345(14) 0.0103(13) -0.0098(14) 0.0101(16)
C28 0.0471(15) 0.0503(17) 0.0458(15) 0.0057(13) -0.0047(12) 0.0077(13)
C29 0.0632(19) 0.062(2) 0.0530(18) 0.0181(15) 0.0052(15) 0.0023(16)
C30 0.0444(17) 0.104(3) 0.065(2) 0.023(2) -0.0054(15) 0.0179(18)
C31 0.126(3) 0.0410(19) 0.079(2) 0.0008(17) -0.037(2) 0.0186(19)
C32 0.0329(12) 0.0443(15) 0.0290(12) -0.0008(10) 0.0009(10) -0.0020(11)
C34 0.0413(15) 0.079(2) 0.0418(15) -0.0057(15) 0.0046(12) -0.0140(15)
C35 0.0423(16) 0.094(3) 0.0560(18) -0.0077(18) 0.0015(14) -0.0310(17)
C36 0.0513(17) 0.083(2) 0.0506(17) -0.0046(16) -0.0091(14) -0.0305(17)
C37 0.0588(18) 0.070(2) 0.0382(15) -0.0100(14) -0.0009(13) -0.0182(16)
C38 0.0388(14) 0.0533(16) 0.0370(13) -0.0008(12) -0.0012(11) -0.0096(12)
C39 0.0496(16) 0.0469(16) 0.0368(13) 0.0076(12) -0.0038(12) -0.0057(13)
C40 0.0642(19) 0.0487(17) 0.0604(18) 0.0098(15) -0.0016(15) 0.0078(15)
C41 0.066(2) 0.059(2) 0.063(2) 0.0149(16) 0.0107(16) -0.0135(16)
C42 0.087(2) 0.064(2) 0.0481(17) 0.0131(15) -0.0246(17) -0.0052(18)
C33 0.0350(13) 0.0479(15) 0.0345(13) -0.0003(11) -0.0024(10) -0.0065(11)
C43 0.0640(19) 0.0418(16) 0.0622(18) -0.0088(14) -0.0287(15) 0.0036(14)
C45 0.070(2) 0.060(2) 0.075(2) -0.0338(18) -0.0072(18) 0.0081(17)
C46 0.0512(18) 0.061(2) 0.106(3) -0.035(2) -0.0137(18) 0.0093(16)

loop_
_atom_type_symbol
_atom_type_description
_atom_type_scat_dispersion_real
_atom_type_scat_dispersion_imag
_atom_type_scat_source
C C 0.0181 0.0091 'International Tables Vol C Tables 4.2.6.8 and 6.1.1.4'
H H 0.0000 0.0000 'International Tables Vol C Tables 4.2.6.8 and 6.1.1.4'
N N 0.0311 0.0180 'International Tables Vol C Tables 4.2.6.8 and 6.1.1.4'
O O 0.0492 0.0322 'International Tables Vol C Tables 4.2.6.8 and 6.1.1.4'
Si Si 0.2541 0.3302 'International Tables Vol C Tables 4.2.6.8 and 6.1.1.4'

loop_
_geom_angle_atom_site_label_1
_geom_angle_atom_site_label_2
_geom_angle_atom_site_label_3
_geom_angle
_geom_angle_site_symmetry_3
N2 Si1 N1 69.19(8) .
N2 Si1 C1 100.50(10) .
N1 Si1 C1 99.20(9) .
N2 Si1 C17 34.73(8) .
N1 Si1 C17 35.08(8) .
C1 Si1 C17 106.95(9) .
C12 O1 C11 106.22(16) .
C17 N1 C13 130.26(19) .
C17 N1 Si1 91.47(14) .
C13 N1 Si1 130.50(15) .
C12 C1 C2 113.7(2) .
C12 C1 Si1 122.20(17) .
C2 C1 Si1 123.99(17) .
N3 Si2 N4 69.68(9) .
N3 Si2 C10 104.68(10) .
N4 Si2 C10 105.14(10) .
N3 Si2 C32 34.98(9) .
N4 Si2 C32 35.34(9) .
C10 Si2 C32 113.35(9) .
C17 N2 C25 132.3(2) .
C17 N2 Si1 92.09(15) .
C25 N2 Si1 133.44(16) .
C1 C2 C3 123.5(2) .
C32 N3 C28 131.1(2) .
C32 N3 Si2 91.87(15) .
C28 N3 Si2 136.57(18) .
C4 C3 C2 120.5(2) .
C32 N4 C39 130.4(2) .
C32 N4 Si2 91.26(16) .
C39 N4 Si2 136.98(17) .
C5 C4 C3 118.2(2) .
C4 C5 C12 119.1(2) .
C4 C5 C6 135.0(2) .
C12 C5 C6 106.0(2) .
C7 C6 C11 119.2(2) .
C7 C6 C5 134.5(2) .
C11 C6 C5 106.3(2) .
C8 C7 C6 117.9(2) .
C7 C8 C9 121.3(2) .
C8 C9 C10 123.4(2) .
C11 C10 C9 113.0(2) .
C11 C10 Si2 132.21(18) .
C9 C10 Si2 114.79(18) .
O1 C11 C10 124.1(2) .
O1 C11 C6 110.57(19) .
C10 C11 C6 125.4(2) .
O1 C12 C1 124.1(2) .
O1 C12 C5 110.96(19) .
C1 C12 C5 125.0(2) .
N1 C13 C14 113.03(19) .
N1 C13 C15 109.6(2) .
C14 C13 C15 110.1(2) .
N1 C13 C16 104.85(19) .
C14 C13 C16 109.2(2) .
C15 C13 C16 110.0(2) .
N2 C17 N1 105.45(19) .
N2 C17 C18 127.9(2) .
N1 C17 C18 126.6(2) .
N2 C17 Si1 53.19(12) .
N1 C17 Si1 53.45(11) .
C18 C17 Si1 169.18(17) .
C19 C18 C23 119.6(2) .
C19 C18 C17 119.7(2) .
C23 C18 C17 120.6(2) .
C18 C19 C20 120.1(3) .
C21 C20 C19 120.0(3) .
C20 C21 C22 120.1(2) .
C21 C22 C23 120.3(3) .
C22 C23 C18 119.8(3) .
N2 C25 C26 112.4(2) .
N2 C25 C27 105.5(2) .
C26 C25 C27 109.2(2) .
N2 C25 C24 109.8(2) .
C26 C25 C24 110.3(3) .
C27 C25 C24 109.4(2) .
N3 C28 C31 105.3(2) .
N3 C28 C30 112.8(2) .
C31 C28 C30 109.5(3) .
N3 C28 C29 109.2(2) .
C31 C28 C29 110.0(3) .
C30 C28 C29 109.8(3) .
N3 C32 N4 105.3(2) .
N3 C32 C33 126.4(2) .
N4 C32 C33 127.6(2) .
N3 C32 Si2 53.14(12) .
N4 C32 Si2 53.39(12) .
C33 C32 Si2 163.11(17) .
C35 C34 C33 120.1(3) .
C34 C35 C36 120.4(3) .
C37 C36 C35 119.7(3) .
C36 C37 C38 120.5(3) .
C37 C38 C33 119.6(2) .
N4 C39 C41 113.1(2) .
N4 C39 C40 109.0(2) .
C41 C39 C40 111.2(3) .
N4 C39 C42 105.3(2) .
C41 C39 C42 109.2(2) .
C40 C39 C42 108.9(3) .
C38 C33 C34 119.6(2) .
C38 C33 C32 121.8(2) .
C34 C33 C32 118.6(2) .
C46 C43 C45 119.6(3) .
C43 C45 C46 120.2(3) 5_566
C43 C46 C45 120.1(3) 5_566

loop_
_geom_bond_atom_site_label_1
_geom_bond_atom_site_label_2
_geom_bond_distance
_geom_bond_site_symmetry_2
Si1 N2 1.870(2) .
Si1 N1 1.8752(19) .
Si1 C1 1.926(2) .
Si1 C17 2.334(2) .
O1 C12 1.387(3) .
O1 C11 1.390(3) .
N1 C17 1.342(3) .
N1 C13 1.475(3) .
C1 C12 1.387(3) .
C1 C2 1.394(3) .
Si2 N3 1.859(2) .
Si2 N4 1.865(2) .
Si2 C10 1.918(2) .
Si2 C32 2.322(2) .
N2 C17 1.330(3) .
N2 C25 1.475(3) .
C2 C3 1.395(3) .
N3 C32 1.332(3) .
N3 C28 1.473(3) .
C3 C4 1.388(3) .
N4 C32 1.344(3) .
N4 C39 1.466(3) .
C4 C5 1.388(3) .
C5 C12 1.398(3) .
C5 C6 1.444(3) .
C6 C7 1.395(3) .
C6 C11 1.400(3) .
C7 C8 1.377(3) .
C8 C9 1.401(4) .
C9 C10 1.404(3) .
C10 C11 1.394(3) .
C13 C14 1.519(3) .
C13 C15 1.525(3) .
C13 C16 1.526(4) .
C17 C18 1.488(3) .
C18 C19 1.385(3) .
C18 C23 1.388(4) .
C19 C20 1.393(4) .
C20 C21 1.372(4) .
C21 C22 1.382(4) .
C22 C23 1.385(4) .
C24 C25 1.526(4) .
C25 C26 1.513(4) .
C25 C27 1.523(4) .
C28 C31 1.521(4) .
C28 C30 1.524(4) .
C28 C29 1.525(4) .
C32 C33 1.489(3) .
C34 C35 1.374(4) .
C34 C33 1.389(4) .
C35 C36 1.379(4) .
C36 C37 1.376(4) .
C37 C38 1.384(4) .
C38 C33 1.388(3) .
C39 C41 1.522(4) .
C39 C40 1.523(4) .
C39 C42 1.527(4) .
C43 C46 1.352(4) .
C43 C45 1.359(4) .
C45 C46 1.382(5) 5_566
C46 C45 1.382(5) 5_566
